data_1563999
loop_
_publ_author_name
'Harringer, Sophia'
'Matzinger, Manuel'
'Gajic, Natalie'
'Hejl, Michaela'
'Jakupec, Michael A.'
'Kandioller, Wolfgang'
'Keppler, Bernhard K.'

_publ_section_title
;
 First insights into the novel class of organometallic compounds bearing a
 bidentate selenopyridone coordination motif: Synthesis, characterization,
 stability and biological investigations
;
_journal_name_full 'Inorganica Chimica Acta'
_journal_page_first 119919
_journal_paper_doi 10.1016/j.ica.2020.119919
_journal_volume 513
_journal_year 2020
_chemical_formula_moiety 'C13 H13 N O Se'
_chemical_formula_sum 'C13 H13 N O Se'
_chemical_formula_weight 278.20
_chemical_name_systematic 1-Benzyl-3-hydroxy-2-methylpyridine-4(1H)-selenone
_space_group_crystal_system triclinic
_space_group_IT_number 2
_space_group_name_Hall '-P 1'
_space_group_name_H-M_alt 'P -1'
_atom_sites_solution_hydrogens geom
_atom_sites_solution_primary heavy
_cell_angle_alpha 109.332(2)
_cell_angle_beta 95.120(3)
_cell_angle_gamma 107.446(2)
_cell_formula_units_Z 2
_cell_length_a 7.1172(4)
_cell_length_b 8.2231(5)
_cell_length_c 11.2069(6)
_cell_measurement_reflns_used 8544
_cell_measurement_temperature 100
_cell_measurement_theta_max 30.041
_cell_measurement_theta_min 2.753
_cell_volume 577.35(6)
_computing_cell_refinement 'SAINT V8.38A (2016)'
_computing_data_collection APEX3
_computing_data_reduction 'SAINT V8.38A (2016)'
_computing_molecular_graphics 'Olex2 (Dolomanov et al., 2009)'
_computing_publication_material 'Olex2 (Dolomanov et al., 2009)'
_computing_structure_refinement 'XL (Sheldrick, 2008)'
_computing_structure_solution 'ShelXS (Sheldrick, 2008)'
_diffrn_ambient_temperature 100
_diffrn_measured_fraction_theta_full 0.996
_diffrn_measured_fraction_theta_max 0.996
_diffrn_measurement_device_type 'Bruker D8 Venture'
_diffrn_measurement_method '\f and \w scans'
_diffrn_radiation_probe x-ray
_diffrn_radiation_type MoK\a
_diffrn_radiation_wavelength 0.71073
_diffrn_reflns_av_R_equivalents 0.0506
_diffrn_reflns_av_unetI/netI 0.0362
_diffrn_reflns_Laue_measured_fraction_full 0.996
_diffrn_reflns_Laue_measured_fraction_max 0.996
_diffrn_reflns_limit_h_max 8
_diffrn_reflns_limit_h_min -8
_diffrn_reflns_limit_k_max 9
_diffrn_reflns_limit_k_min -9
_diffrn_reflns_limit_l_max 13
_diffrn_reflns_limit_l_min -13
_diffrn_reflns_number 10995
_diffrn_reflns_point_group_measured_fraction_full 0.996
_diffrn_reflns_point_group_measured_fraction_max 0.996
_diffrn_reflns_theta_full 25.242
_diffrn_reflns_theta_max 25.350
_diffrn_reflns_theta_min 2.753
_diffrn_source 'Sealed xray tube'
_diffrn_source_type 'Incoatec IuS'
_diffrn_standards_number 0
_exptl_absorpt_coefficient_mu 3.228
_exptl_absorpt_correction_T_max 0.7460
_exptl_absorpt_correction_T_min 0.5963
_exptl_absorpt_correction_type multi-scan
_exptl_absorpt_process_details
;
SADABS-2016/2 (Bruker,2016/2) was used for absorption correction. 
wR2(int) was 0.1606 before and 0.0741 after correction. 
The Ratio of minimum to maximum transmission is 0.7926. 
The \l/2 correction factor is Not present.
;
_exptl_crystal_colour 'clear yellow'
_exptl_crystal_colour_lustre clear
_exptl_crystal_colour_primary yellow
_exptl_crystal_density_diffrn 1.600
_exptl_crystal_description plate
_exptl_crystal_F_000 280
_exptl_crystal_size_max 0.2
_exptl_crystal_size_mid 0.18
_exptl_crystal_size_min 0.04
_refine_diff_density_max 0.503
_refine_diff_density_min -0.316
_refine_diff_density_rms 0.074
_refine_ls_extinction_coef .
_refine_ls_extinction_method none
_refine_ls_goodness_of_fit_ref 1.078
_refine_ls_hydrogen_treatment constr
_refine_ls_matrix_type full
_refine_ls_number_parameters 147
_refine_ls_number_reflns 2099
_refine_ls_number_restraints 0
_refine_ls_restrained_S_all 1.078
_refine_ls_R_factor_all 0.0266
_refine_ls_R_factor_gt 0.0247
_refine_ls_shift/su_max 0.001
_refine_ls_shift/su_mean 0.000
_refine_ls_structure_factor_coef Fsqd
_refine_ls_weighting_details 'w=1/[\s^2^(Fo^2^)+(0.0265P)^2^+0.3271P] where P=(Fo^2^+2Fc^2^)/3'
_refine_ls_weighting_scheme calc
_refine_ls_wR_factor_gt 0.0620
_refine_ls_wR_factor_ref 0.0632
_reflns_Friedel_coverage 0.000
_reflns_Friedel_fraction_full .
_reflns_Friedel_fraction_max .
_reflns_number_gt 1983
_reflns_number_total 2099
_reflns_threshold_expression 'I > 2\s(I)'
_cod_data_source_file ICA-2020-513-1199192.cif
_cod_data_source_block mo_rap012_p-1
_cod_database_code 1563999
_shelx_space_group_comment
;
The symmetry employed for this shelxl refinement is uniquely defined
by the following loop, which should always be used as a source of
symmetry information in preference to the above space-group names.
They are only intended as comments.
;
_shelx_estimated_absorpt_t_max 0.882
_shelx_estimated_absorpt_t_min 0.564

loop_
_space_group_symop_operation_xyz
'x, y, z'
'-x, -y, -z'

loop_
_atom_site_label
_atom_site_type_symbol
_atom_site_fract_x
_atom_site_fract_y
_atom_site_fract_z
_atom_site_U_iso_or_equiv
_atom_site_adp_type
_atom_site_occupancy
_atom_site_site_symmetry_order
_atom_site_calc_flag
_atom_site_refinement_flags_posn
_atom_site_refinement_flags_adp
_atom_site_refinement_flags_occupancy
_atom_site_disorder_assembly
_atom_site_disorder_group
Se1 Se 0.62016(3) -0.40568(3) -0.20485(2) 0.01852(10) Uani 1 1 d . . . . .
O1 O 0.7345(3) -0.0067(2) -0.17323(15) 0.0220(4) Uani 1 1 d . . . . .
H1 H 0.705314 -0.111230 -0.231517 0.033 Uiso 1 1 calc GR . . . .
N1 N 0.7917(3) 0.1198(2) 0.17095(17) 0.0145(4) Uani 1 1 d . . . . .
C1 C 0.7879(3) 0.1358(3) 0.0531(2) 0.0147(4) Uani 1 1 d . . . . .
C2 C 0.7363(3) -0.0228(3) -0.0563(2) 0.0151(4) Uani 1 1 d . . . . .
C3 C 0.6853(3) -0.2004(3) -0.0506(2) 0.0151(4) Uani 1 1 d . . . . .
C4 C 0.6873(3) -0.2064(3) 0.0725(2) 0.0181(5) Uani 1 1 d . . . . .
H4 H 0.651792 -0.321694 0.082046 0.022 Uiso 1 1 calc R . . . .
C5 C 0.7399(3) -0.0481(3) 0.1794(2) 0.0172(5) Uani 1 1 d . . . . .
H5 H 0.740099 -0.055789 0.262181 0.021 Uiso 1 1 calc R . . . .
C16 C 0.8502(4) 0.2913(3) 0.2903(2) 0.0175(5) Uani 1 1 d . . . . .
H16A H 0.744362 0.346643 0.290068 0.021 Uiso 1 1 calc R . . . .
H16B H 0.976763 0.380770 0.287041 0.021 Uiso 1 1 calc R . . . .
C17 C 0.8413(3) 0.3229(3) 0.0459(2) 0.0185(5) Uani 1 1 d . . . . .
H17A H 0.762173 0.389311 0.095096 0.028 Uiso 1 1 calc GR . . . .
H17B H 0.811399 0.309606 -0.044650 0.028 Uiso 1 1 calc GR . . . .
H17C H 0.985111 0.391764 0.082430 0.028 Uiso 1 1 calc GR . . . .
C18 C 0.8798(3) 0.2609(3) 0.4146(2) 0.0167(5) Uani 1 1 d . . . . .
C19 C 1.0691(3) 0.2725(3) 0.4699(2) 0.0172(5) Uani 1 1 d . . . . .
H19 H 1.178303 0.297311 0.427849 0.021 Uiso 1 1 calc R . . . .
C20 C 1.0993(4) 0.2481(3) 0.5858(2) 0.0203(5) Uani 1 1 d . . . . .
H20 H 1.228764 0.256003 0.622563 0.024 Uiso 1 1 calc R . . . .
C21 C 0.9401(4) 0.2120(3) 0.6484(2) 0.0213(5) Uani 1 1 d . . . . .
H21 H 0.960708 0.194985 0.727695 0.026 Uiso 1 1 calc R . . . .
C22 C 0.7517(4) 0.2012(3) 0.5944(2) 0.0229(5) Uani 1 1 d . . . . .
H22 H 0.642747 0.176378 0.636747 0.027 Uiso 1 1 calc R . . . .
C23 C 0.7215(4) 0.2264(3) 0.4786(2) 0.0203(5) Uani 1 1 d . . . . .
H23 H 0.592272 0.220067 0.442671 0.024 Uiso 1 1 calc R . . . .

loop_
_atom_site_aniso_label
_atom_site_aniso_U_11
_atom_site_aniso_U_22
_atom_site_aniso_U_33
_atom_site_aniso_U_23
_atom_site_aniso_U_13
_atom_site_aniso_U_12
Se1 0.01832(14) 0.01874(14) 0.01496(14) 0.00315(10) 0.00322(9) 0.00524(10)
O1 0.0307(10) 0.0236(9) 0.0121(8) 0.0089(7) 0.0059(7) 0.0073(8)
N1 0.0163(9) 0.0142(9) 0.0140(9) 0.0068(8) 0.0030(7) 0.0049(7)
C1 0.0124(11) 0.0190(11) 0.0155(11) 0.0097(9) 0.0038(8) 0.0057(9)
C2 0.0120(10) 0.0206(11) 0.0147(11) 0.0087(9) 0.0048(8) 0.0056(9)
C3 0.0104(10) 0.0192(11) 0.0162(11) 0.0072(9) 0.0031(8) 0.0050(9)
C4 0.0202(12) 0.0162(11) 0.0202(12) 0.0101(10) 0.0024(9) 0.0063(9)
C5 0.0218(12) 0.0184(11) 0.0141(11) 0.0096(9) 0.0038(9) 0.0068(9)
C16 0.0224(12) 0.0142(11) 0.0158(11) 0.0058(9) 0.0028(9) 0.0063(9)
C17 0.0207(12) 0.0182(11) 0.0190(12) 0.0113(10) 0.0038(9) 0.0053(9)
C18 0.0223(12) 0.0107(10) 0.0152(11) 0.0040(9) 0.0035(9) 0.0043(9)
C19 0.0212(12) 0.0140(11) 0.0153(11) 0.0052(9) 0.0054(9) 0.0043(9)
C20 0.0223(12) 0.0164(11) 0.0182(12) 0.0050(9) -0.0019(9) 0.0049(9)
C21 0.0344(14) 0.0132(11) 0.0130(11) 0.0042(9) 0.0037(10) 0.0047(10)
C22 0.0271(13) 0.0194(12) 0.0205(12) 0.0065(10) 0.0115(10) 0.0051(10)
C23 0.0185(12) 0.0201(11) 0.0213(12) 0.0065(10) 0.0050(9) 0.0068(9)

loop_
_atom_type_symbol
_atom_type_description
_atom_type_scat_dispersion_real
_atom_type_scat_dispersion_imag
_atom_type_scat_source
C C 0.0033 0.0016 'International Tables Vol C Tables 4.2.6.8 and 6.1.1.4'
H H 0.0000 0.0000 'International Tables Vol C Tables 4.2.6.8 and 6.1.1.4'
N N 0.0061 0.0033 'International Tables Vol C Tables 4.2.6.8 and 6.1.1.4'
O O 0.0106 0.0060 'International Tables Vol C Tables 4.2.6.8 and 6.1.1.4'
Se Se -0.0929 2.2259 'International Tables Vol C Tables 4.2.6.8 and 6.1.1.4'

loop_
_geom_angle_atom_site_label_1
_geom_angle_atom_site_label_2
_geom_angle_atom_site_label_3
_geom_angle
_geom_angle_site_symmetry_1
_geom_angle_site_symmetry_3
C1 N1 C16 118.69(17) . .
C5 N1 C1 120.61(19) . .
C5 N1 C16 120.68(18) . .
N1 C1 C2 118.32(19) . .
N1 C1 C17 119.66(19) . .
C2 C1 C17 122.0(2) . .
O1 C2 C1 118.31(19) . .
O1 C2 C3 119.19(19) . .
C1 C2 C3 122.5(2) . .
C2 C3 Se1 118.89(16) . .
C4 C3 Se1 125.14(17) . .
C4 C3 C2 116.0(2) . .
C5 C4 C3 120.6(2) . .
N1 C5 C4 121.9(2) . .
N1 C16 C18 114.18(17) . .
C19 C18 C16 120.0(2) . .
C19 C18 C23 118.9(2) . .
C23 C18 C16 121.1(2) . .
C20 C19 C18 120.5(2) . .
C19 C20 C21 120.2(2) . .
C22 C21 C20 119.7(2) . .
C21 C22 C23 120.2(2) . .
C22 C23 C18 120.5(2) . .

loop_
_geom_bond_atom_site_label_1
_geom_bond_atom_site_label_2
_geom_bond_distance
_geom_bond_site_symmetry_2
Se1 C3 1.873(2) .
O1 C2 1.360(3) .
N1 C1 1.369(3) .
N1 C5 1.356(3) .
N1 C16 1.500(3) .
C1 C2 1.383(3) .
C1 C17 1.502(3) .
C2 C3 1.419(3) .
C3 C4 1.397(3) .
C4 C5 1.366(3) .
C16 C18 1.503(3) .
C18 C19 1.394(3) .
C18 C23 1.397(3) .
C19 C20 1.385(3) .
C20 C21 1.394(3) .
C21 C22 1.386(4) .
C22 C23 1.388(3) .

loop_
_geom_torsion_atom_site_label_1
_geom_torsion_atom_site_label_2
_geom_torsion_atom_site_label_3
_geom_torsion_atom_site_label_4
_geom_torsion
_geom_torsion_site_symmetry_1
_geom_torsion_site_symmetry_2
_geom_torsion_site_symmetry_3
_geom_torsion_site_symmetry_4
Se1 C3 C4 C5 179.08(17) . . . .
O1 C2 C3 Se1 0.6(3) . . . .
O1 C2 C3 C4 -179.04(19) . . . .
N1 C1 C2 O1 -179.34(19) . . . .
N1 C1 C2 C3 0.7(3) . . . .
N1 C16 C18 C19 90.0(2) . . . .
N1 C16 C18 C23 -92.0(2) . . . .
C1 N1 C5 C4 1.7(3) . . . .
C1 N1 C16 C18 -171.20(19) . . . .
C1 C2 C3 Se1 -179.40(16) . . . .
C1 C2 C3 C4 0.9(3) . . . .
C2 C3 C4 C5 -1.3(3) . . . .
C3 C4 C5 N1 0.0(3) . . . .
C5 N1 C1 C2 -2.0(3) . . . .
C5 N1 C1 C17 178.57(19) . . . .
C5 N1 C16 C18 10.0(3) . . . .
C16 N1 C1 C2 179.22(19) . . . .
C16 N1 C1 C17 -0.2(3) . . . .
C16 N1 C5 C4 -179.5(2) . . . .
C16 C18 C19 C20 178.80(19) . . . .
C16 C18 C23 C22 -179.1(2) . . . .
C17 C1 C2 O1 0.1(3) . . . .
C17 C1 C2 C3 -179.9(2) . . . .
C18 C19 C20 C21 -0.1(3) . . . .
C19 C18 C23 C22 -1.0(3) . . . .
C19 C20 C21 C22 -0.2(3) . . . .
C20 C21 C22 C23 -0.1(3) . . . .
C21 C22 C23 C18 0.7(3) . . . .
C23 C18 C19 C20 0.7(3) . . . .
